data_4124288
loop_
_publ_author_name
'Frasconi, Marco'
'Fernando, Isurika R.'
'Wu, Yilei'
'Liu, Zhichang'
'Liu, Wei-Guang'
'Dyar, Scott M.'
'Barin, Gokhan'
'Wasielewski, Michael R.'
'Goddard, 3rd, William A'
'Stoddart, J. Fraser'

_publ_section_title
;
 Redox Control of the Binding Modes of an Organic Receptor.
;
_journal_issue 34
_journal_name_full 'Journal of the American Chemical Society'
_journal_page_first 11057
_journal_page_last 11068
_journal_paper_doi 10.1021/jacs.5b05618
_journal_volume 137
_journal_year 2015
_chemical_formula_moiety '2(C18 H16 N2), F6 P'
_chemical_formula_sum 'C36 H32 F6 N4 P'
_chemical_formula_weight 665.62
_chemical_name_systematic
;
 ?
;
_space_group_crystal_system monoclinic
_space_group_IT_number 11
_space_group_name_Hall '-P 2yb'
_space_group_name_H-M_alt 'P 1 21/m 1'
_symmetry_space_group_name_Hall '-P 2yb'
_symmetry_space_group_name_H-M 'P 1 21/m 1'
_atom_sites_solution_hydrogens geom
_atom_sites_solution_primary dual
_audit_creation_date 2012-09-20
_audit_creation_method
;
  Olex2 1.2
  (compiled May  9 2012 12:37:22, GUI svn.r4230)
;
_cell_angle_alpha 90
_cell_angle_beta 99.632(2)
_cell_angle_gamma 90
_cell_formula_units_Z 4
_cell_length_a 9.9084(4)
_cell_length_b 26.6982(9)
_cell_length_c 15.8321(6)
_cell_measurement_reflns_used 1733
_cell_measurement_temperature 100(2)
_cell_measurement_theta_max 65.04
_cell_measurement_theta_min 4.92
_cell_volume 4129.1(3)
_computing_cell_refinement 'SAINT V7.23A (Bruker, 2005)'
_computing_data_collection 'APEX2 V2.1-4 (Bruker, 2007)'
_computing_data_reduction 'Bruker SAINT'
_computing_molecular_graphics
;
O. V. Dolomanov, L. J. Bourhis, R. J. Gildea, J. A. K. Howard and H. Puschmann,
OLEX2: a complete structure solution, refinement and analysis program.
J. Appl. Cryst. (2009). 42, 339-341.
;
_computing_publication_material
;
O. V. Dolomanov, L. J. Bourhis, R. J. Gildea, J. A. K. Howard and H. Puschmann,
OLEX2: a complete structure solution, refinement and analysis program.
J. Appl. Cryst. (2009). 42, 339-341.
;
_computing_structure_refinement
;
XLMP, G.M. Sheldrick, Acta Cryst.
(2008). A64, 112-122
;
_computing_structure_solution
;
XM, G.M. Sheldrick, Acta Cryst.
(2008). A64, 112-122
;
_diffrn_ambient_temperature 99.99
_diffrn_detector_area_resol_mean 8
_diffrn_measured_fraction_theta_full 0.933
_diffrn_measured_fraction_theta_max 0.933
_diffrn_measurement_device_type 'Bruker Kappa APEX CCD area detector'
_diffrn_measurement_method '\w and \f scans'
_diffrn_radiation_monochromator 'MX optics'
_diffrn_radiation_type CuK\a
_diffrn_radiation_wavelength 1.54178
_diffrn_reflns_av_R_equivalents 0.0000
_diffrn_reflns_av_unetI/netI 0.0558
_diffrn_reflns_laue_measured_fraction_full 0.933
_diffrn_reflns_laue_measured_fraction_max 0.933
_diffrn_reflns_limit_h_max 11
_diffrn_reflns_limit_h_min -11
_diffrn_reflns_limit_k_max 28
_diffrn_reflns_limit_k_min 0
_diffrn_reflns_limit_l_max 18
_diffrn_reflns_limit_l_min 0
_diffrn_reflns_number 6777
_diffrn_reflns_point_group_measured_fraction_full 0.933
_diffrn_reflns_point_group_measured_fraction_max 0.933
_diffrn_reflns_theta_full 65.270
_diffrn_reflns_theta_max 65.27
_diffrn_reflns_theta_min 4.36
_diffrn_source microsource
_diffrn_standards_number 0
_exptl_absorpt_coefficient_mu 1.048
_exptl_absorpt_correction_T_max 1
_exptl_absorpt_correction_T_min 0.524680
_exptl_absorpt_correction_type multi-scan
_exptl_absorpt_process_details
;
 TWINABS-2008/4 (Bruker,2010) was used for absorption correction.
 
For component 1:
 wR2(int) was 0.0890 before and 0.0458 after correction.
 The Ratio of minimum to maximum transmission not present.
 The \l/2 correction factor is Not present
 
For component 2:
 wR2(int) was 0.1457 before and 0.0438 after correction.
 The Ratio of minimum to maximum transmission not present.
 The \l/2 correction factor is Not present
;
_exptl_crystal_colour red
_exptl_crystal_colour_primary red
_exptl_crystal_density_diffrn 1.071
_exptl_crystal_description block
_exptl_crystal_F_000 1380
_exptl_crystal_size_max 0.21
_exptl_crystal_size_mid 0.151
_exptl_crystal_size_min 0.065
_refine_diff_density_max 0.448
_refine_diff_density_min -0.388
_refine_diff_density_rms 0.076
_refine_ls_extinction_method none
_refine_ls_goodness_of_fit_ref 1.076
_refine_ls_hydrogen_treatment constr
_refine_ls_matrix_type full
_refine_ls_number_parameters 542
_refine_ls_number_reflns 6766
_refine_ls_number_restraints 190
_refine_ls_restrained_S_all 1.073
_refine_ls_R_factor_all 0.1168
_refine_ls_R_factor_gt 0.0891
_refine_ls_shift/su_max 0.000
_refine_ls_shift/su_mean 0.000
_refine_ls_structure_factor_coef Fsqd
_refine_ls_weighting_details
;
 w=1/[\s^2^(Fo^2^)+(0.1471P)^2^+4.2274P]
 where P=(Fo^2^+2Fc^2^)/3
;
_refine_ls_weighting_scheme calc
_refine_ls_wR_factor_gt 0.2626
_refine_ls_wR_factor_ref 0.2768
_reflns_Friedel_coverage 0.000
_reflns_number_gt 4541
_reflns_number_total 6766
_reflns_threshold_expression 'I > 2\s(I)'
_cod_data_source_file ja5b05618_si_004.cif
_cod_data_source_block n2129
_cod_depositor_comments 'Adding full bibliography for 4124286--4124288.cif.'
_cod_database_code 4124288
_diffrn_reflns_sigmai/neti 0.0601
_smtbx_masks_special_details
;
The solvent masking procedure as implemented in Olex2 was used to remove the
electronic contribution of solvent molecules from the refinement.  As the exact
solvent content is not known, only the atoms used in the refinement model are
reported in the formula here.


Total solvent accessible volume / cell = 1288.2 Ang^3^ [31.2%]
Total electron count / cell = 196.5
;
_shelx_estimated_absorpt_t_max 0.935
_shelx_estimated_absorpt_t_min 0.810
_shelx_space_group_comment
;
The symmetry employed for this shelxl refinement is uniquely defined
by the following loop, which should always be used as a source of
symmetry information in preference to the above space-group names.
They are only intended as comments.
;
_shelxl_version_number 2012-4

loop_
_space_group_symop_operation_xyz
'x, y, z'
'-x, y+1/2, -z'
'-x, -y, -z'
'x, -y-1/2, z'

loop_
_atom_site_label
_atom_site_type_symbol
_atom_site_fract_x
_atom_site_fract_y
_atom_site_fract_z
_atom_site_U_iso_or_equiv
_atom_site_adp_type
_atom_site_occupancy
_atom_site_site_symmetry_order
_atom_site_calc_flag
_atom_site_refinement_flags
_atom_site_disorder_assembly
_atom_site_disorder_group
N3 N 0.5445(4) 0.38325(14) 0.7242(2) 0.0542(10) Uani 1 1 d D A .
N4 N 0.7204(17) 0.3928(6) 1.1602(11) 0.054(4) Uani 0.40(2) 1 d PD A 1
C19 C 0.4266(5) 0.35688(18) 0.7305(3) 0.0518(12) Uani 1 1 d D . .
H19 H 0.3475 0.3748 0.7398 0.062 Uiso 1 1 calc RD . .
C20 C 0.4204(5) 0.30664(17) 0.7239(3) 0.0470(11) Uani 1 1 d D . .
H20 H 0.3354 0.2905 0.7255 0.056 Uiso 1 1 calc RD . .
C21 C 0.5381(4) 0.27602(15) 0.7144(2) 0.0417(10) Uani 1 1 d D . .
C22 C 0.6579(5) 0.30592(18) 0.7082(3) 0.0505(12) Uani 1 1 d D . .
H22 H 0.7388 0.2893 0.6987 0.061 Uiso 1 1 calc RD . .
C23 C 0.6600(5) 0.35548(18) 0.7151(3) 0.0532(12) Uani 1 1 d D . .
H23 H 0.7436 0.3726 0.7138 0.064 Uiso 1 1 calc RD . .
C24 C 0.7499(19) 0.2868(8) 1.1566(16) 0.039(4) Uani 0.40(2) 1 d PD A 1
C25 C 0.627(2) 0.3124(9) 1.165(2) 0.045(4) Uani 0.40(2) 1 d PD A 1
H25 H 0.5513 0.2921 1.1731 0.054 Uiso 0.40(2) 1 calc PRD A 1
C26 C 0.605(2) 0.3637(8) 1.1619(18) 0.064(5) Uani 0.40(2) 1 d PD A 1
H26 H 0.5173 0.3779 1.1611 0.076 Uiso 0.40(2) 1 calc PRD A 1
C27 C 0.8420(17) 0.3708(8) 1.1514(9) 0.045(4) Uani 0.40(2) 1 d PD A 1
H27 H 0.9171 0.3921 1.1466 0.053 Uiso 0.40(2) 1 calc PRD A 1
C28 C 0.8629(16) 0.3193(8) 1.1492(9) 0.042(4) Uani 0.40(2) 1 d PD A 1
H28 H 0.9496 0.3060 1.1430 0.050 Uiso 0.40(2) 1 calc PRD A 1
C29 C 0.6936(19) 0.4427(6) 1.1221(10) 0.051(4) Uani 0.40(2) 1 d PD A 1
H29A H 0.6182 0.4584 1.1466 0.061 Uiso 0.40(2) 1 calc PRD A 1
H29B H 0.7762 0.4637 1.1386 0.061 Uiso 0.40(2) 1 calc PRD A 1
C30 C 0.657(2) 0.4427(7) 1.0287(11) 0.046(4) Uani 0.40(2) 1 d PD A 1
C31 C 0.523(2) 0.4366(7) 0.9911(11) 0.046(4) Uani 0.40(2) 1 d PD A 1
H31 H 0.4552 0.4338 1.0270 0.055 Uiso 0.40(2) 1 calc PRD A 1
C32 C 0.481(2) 0.4343(10) 0.9018(14) 0.054(5) Uani 0.40(2) 1 d PD A 1
H32 H 0.3876 0.4283 0.8783 0.065 Uiso 0.40(2) 1 calc PRD A 1
C33 C 0.579(3) 0.4410(10) 0.8475(18) 0.045(5) Uani 0.40(2) 1 d PD A 1
C34 C 0.720(2) 0.4483(8) 0.8896(12) 0.054(4) Uani 0.40(2) 1 d PD A 1
H34 H 0.7902 0.4526 0.8560 0.065 Uiso 0.40(2) 1 calc PRD A 1
C35 C 0.752(2) 0.4491(10) 0.9756(13) 0.078(6) Uani 0.40(2) 1 d PD A 1
H35 H 0.8454 0.4543 1.0008 0.093 Uiso 0.40(2) 1 calc PRD A 1
C36 C 0.5595(6) 0.43477(18) 0.7576(3) 0.0634(14) Uani 1 1 d D . .
H36A H 0.6381 0.4503 0.7364 0.076 Uiso 0.40(2) 1 calc PRD A 1
H36B H 0.4766 0.4538 0.7326 0.076 Uiso 0.40(2) 1 calc PRD A 1
H36C H 0.4688 0.4513 0.7503 0.076 Uiso 0.60(2) 1 calc PRD A 2
H36D H 0.6190 0.4543 0.7254 0.076 Uiso 0.60(2) 1 calc PRD A 2
N1 N 0.1817(3) 0.38184(12) 0.4345(2) 0.0406(8) Uani 1 1 d D . .
N2 N 0.8478(3) 0.38206(12) 0.4533(2) 0.0403(8) Uani 1 1 d D . .
C1 C 0.1540(4) 0.35637(15) 0.3590(2) 0.0388(9) Uani 1 1 d D . .
H1 H 0.1408 0.3743 0.3065 0.047 Uiso 1 1 calc RD . .
C2 C 0.1451(4) 0.30602(15) 0.3580(2) 0.0373(9) Uani 1 1 d D . .
H2 H 0.1254 0.2894 0.3043 0.045 Uiso 1 1 calc RD . .
C3 C 0.1644(4) 0.27661(14) 0.4348(2) 0.0343(8) Uani 1 1 d D . .
C4 C 0.1899(4) 0.30520(15) 0.5122(2) 0.0370(9) Uani 1 1 d D . .
H4 H 0.2018 0.2885 0.5659 0.044 Uiso 1 1 calc RD . .
C5 C 0.1975(4) 0.35600(15) 0.5100(2) 0.0365(9) Uani 1 1 d D . .
H5 H 0.2142 0.3741 0.5624 0.044 Uiso 1 1 calc RD . .
C6 C 0.8615(4) 0.27707(14) 0.4536(2) 0.0326(8) Uani 1 1 d D . .
C7 C 0.8885(4) 0.30559(14) 0.5303(2) 0.0324(8) Uani 1 1 d D . .
H7 H 0.9135 0.2890 0.5837 0.039 Uiso 1 1 calc RD . .
C8 C 0.8790(4) 0.35629(15) 0.5279(2) 0.0382(9) Uani 1 1 d D . .
H8 H 0.8947 0.3744 0.5803 0.046 Uiso 1 1 calc RD . .
C9 C 0.8252(4) 0.35587(16) 0.3784(2) 0.0420(10) Uani 1 1 d D . .
H9 H 0.8046 0.3738 0.3260 0.050 Uiso 1 1 calc RD . .
C10 C 0.8312(4) 0.30495(15) 0.3760(2) 0.0378(9) Uani 1 1 d D . .
H10 H 0.8152 0.2880 0.3225 0.045 Uiso 1 1 calc RD . .
C11 C 0.8120(4) 0.43537(15) 0.4528(3) 0.0440(10) Uani 1 1 d D . .
H11A H 0.8409 0.4521 0.4029 0.053 Uiso 1 1 calc RD . .
H11B H 0.8599 0.4516 0.5056 0.053 Uiso 1 1 calc RD . .
C12 C 0.6578(4) 0.44039(14) 0.4478(3) 0.0422(10) Uani 1 1 d D . .
C13 C 0.5721(4) 0.44432(15) 0.3698(3) 0.0451(10) Uani 1 1 d D . .
H13 H 0.6106 0.4474 0.3190 0.054 Uiso 1 1 calc RD . .
C14 C 0.4300(4) 0.44380(15) 0.3642(3) 0.0459(10) Uani 1 1 d D . .
H14 H 0.3716 0.4462 0.3103 0.055 Uiso 1 1 calc RD . .
C15 C 0.3756(4) 0.43967(14) 0.4403(3) 0.0391(9) Uani 1 1 d D . .
C16 C 0.4592(4) 0.43647(14) 0.5177(3) 0.0431(10) Uani 1 1 d D . .
H16 H 0.4212 0.4340 0.5688 0.052 Uiso 1 1 calc RD . .
C17 C 0.6016(4) 0.43693(14) 0.5216(3) 0.0410(10) Uani 1 1 d D . .
H17 H 0.6600 0.4348 0.5756 0.049 Uiso 1 1 calc RD . .
C18 C 0.2200(4) 0.43513(15) 0.4343(3) 0.0437(10) Uani 1 1 d D . .
H18A H 0.1907 0.4524 0.4835 0.052 Uiso 1 1 calc RD . .
H18B H 0.1735 0.4512 0.3810 0.052 Uiso 1 1 calc RD . .
P1 P 1.05798(13) 0.45944(4) 0.71483(7) 0.0504(4) Uani 1 1 d D . .
F1 F 1.0447(3) 0.51829(10) 0.71048(17) 0.0588(7) Uani 1 1 d D . .
F2 F 1.2192(3) 0.46604(12) 0.7397(3) 0.0937(11) Uani 1 1 d D . .
F3 F 1.0725(4) 0.40014(12) 0.7165(3) 0.1035(13) Uani 1 1 d D . .
F4 F 0.8973(3) 0.45254(12) 0.68822(19) 0.0747(9) Uani 1 1 d D . .
F5 F 1.0447(4) 0.46036(13) 0.81312(19) 0.0957(12) Uani 1 1 d D . .
F6 F 1.0722(4) 0.45849(12) 0.6162(2) 0.0854(11) Uani 1 1 d D . .
C33A C 0.624(2) 0.4334(7) 0.8547(11) 0.052(4) Uani 0.60(2) 1 d PD A 2
C32A C 0.5283(19) 0.4408(7) 0.9107(11) 0.064(4) Uani 0.60(2) 1 d PD A 2
H32A H 0.4340 0.4465 0.8898 0.077 Uiso 0.60(2) 1 calc PRD A 2
C31A C 0.581(2) 0.4391(6) 1.0004(10) 0.079(5) Uani 0.60(2) 1 d PD A 2
H31A H 0.5191 0.4431 1.0396 0.094 Uiso 0.60(2) 1 calc PRD A 2
C30A C 0.717(2) 0.4321(6) 1.0325(9) 0.073(4) Uani 0.60(2) 1 d PD A 2
C35A C 0.8050(18) 0.4264(8) 0.9754(8) 0.090(5) Uani 0.60(2) 1 d PD A 2
H35A H 0.8999 0.4218 0.9960 0.107 Uiso 0.60(2) 1 calc PRD A 2
C34A C 0.7580(18) 0.4270(7) 0.8874(7) 0.070(4) Uani 0.60(2) 1 d PD A 2
H34A H 0.8218 0.4229 0.8493 0.084 Uiso 0.60(2) 1 calc PRD A 2
C29A C 0.762(2) 0.4281(6) 1.1294(7) 0.084(4) Uani 0.60(2) 1 d PD A 2
H29C H 0.8530 0.4436 1.1456 0.101 Uiso 0.60(2) 1 calc PRD A 2
H29D H 0.6964 0.4469 1.1583 0.101 Uiso 0.60(2) 1 calc PRD A 2
N4A N 0.7675(16) 0.3766(6) 1.1588(7) 0.071(3) Uani 0.60(2) 1 d PD A 2
C27A C 0.8751(15) 0.3476(8) 1.1466(6) 0.061(3) Uani 0.60(2) 1 d PD A 2
H27A H 0.9559 0.3642 1.1367 0.073 Uiso 0.60(2) 1 calc PRD A 2
C28A C 0.8765(13) 0.2959(7) 1.1475(8) 0.062(3) Uani 0.60(2) 1 d PD A 2
H28A H 0.9582 0.2782 1.1432 0.074 Uiso 0.60(2) 1 calc PRD A 2
C24A C 0.7522(14) 0.2688(6) 1.1551(12) 0.047(4) Uani 0.60(2) 1 d PD A 2
C25A C 0.6395(18) 0.3004(6) 1.1660(14) 0.054(4) Uani 0.60(2) 1 d PD A 2
H25A H 0.5562 0.2850 1.1742 0.065 Uiso 0.60(2) 1 calc PRD A 2
C26A C 0.6462(14) 0.3520(6) 1.1651(8) 0.054(3) Uani 0.60(2) 1 d PD A 2
H26A H 0.5664 0.3710 1.1688 0.064 Uiso 0.60(2) 1 calc PRD A 2

loop_
_atom_site_aniso_label
_atom_site_aniso_U_11
_atom_site_aniso_U_22
_atom_site_aniso_U_33
_atom_site_aniso_U_23
_atom_site_aniso_U_13
_atom_site_aniso_U_12
N3 0.071(3) 0.041(2) 0.050(2) 0.0027(16) 0.0086(19) 0.0007(19)
N4 0.050(7) 0.052(7) 0.057(6) 0.000(5) -0.002(5) -0.004(4)
C19 0.062(3) 0.049(3) 0.041(2) 0.0047(19) 0.000(2) 0.011(2)
C20 0.046(3) 0.051(3) 0.040(2) 0.0039(18) -0.0050(18) 0.011(2)
C21 0.052(3) 0.044(2) 0.0290(18) 0.0053(15) 0.0062(17) 0.0039(19)
C22 0.064(3) 0.047(3) 0.045(2) 0.0132(19) 0.021(2) 0.002(2)
C23 0.066(3) 0.047(3) 0.050(2) 0.008(2) 0.017(2) -0.005(2)
C24 0.039(6) 0.051(9) 0.023(6) -0.002(7) -0.006(4) -0.009(6)
C25 0.039(7) 0.054(8) 0.039(9) -0.005(6) -0.006(5) -0.005(6)
C26 0.058(8) 0.059(8) 0.074(11) -0.002(6) 0.009(7) -0.007(5)
C27 0.045(7) 0.050(8) 0.034(6) 0.005(5) -0.008(5) -0.008(5)
C28 0.042(6) 0.049(9) 0.029(6) 0.003(6) -0.008(4) -0.010(6)
C29 0.051(8) 0.046(7) 0.051(5) -0.002(4) -0.004(5) -0.010(5)
C30 0.046(8) 0.035(8) 0.052(5) 0.002(4) -0.004(5) -0.014(6)
C31 0.047(8) 0.037(8) 0.050(6) -0.008(4) -0.001(5) -0.009(6)
C32 0.062(9) 0.044(11) 0.053(6) -0.008(5) -0.003(5) -0.013(7)
C33 0.059(9) 0.009(9) 0.064(7) 0.009(5) 0.004(6) 0.009(6)
C34 0.059(9) 0.042(12) 0.061(6) 0.015(6) 0.012(5) -0.001(6)
C35 0.057(9) 0.113(19) 0.062(6) 0.011(6) 0.005(5) -0.020(8)
C36 0.093(4) 0.044(3) 0.055(3) 0.008(2) 0.018(3) 0.004(3)
N1 0.0353(18) 0.035(2) 0.0508(19) 0.0060(15) 0.0060(15) 0.0025(14)
N2 0.0390(19) 0.032(2) 0.053(2) 0.0082(15) 0.0150(16) 0.0011(14)
C1 0.032(2) 0.042(3) 0.042(2) 0.0069(17) 0.0047(16) 0.0036(17)
C2 0.031(2) 0.042(3) 0.040(2) 0.0010(16) 0.0099(16) 0.0019(17)
C3 0.0227(18) 0.038(2) 0.043(2) 0.0028(16) 0.0060(15) 0.0007(15)
C4 0.033(2) 0.041(3) 0.0376(19) 0.0012(16) 0.0053(16) -0.0031(17)
C5 0.029(2) 0.037(3) 0.042(2) -0.0047(16) 0.0050(16) 0.0027(16)
C6 0.0253(18) 0.037(2) 0.0366(18) 0.0006(15) 0.0079(15) 0.0019(15)
C7 0.031(2) 0.028(2) 0.0397(19) -0.0008(15) 0.0093(16) -0.0003(15)
C8 0.031(2) 0.044(3) 0.041(2) -0.0048(17) 0.0110(16) -0.0006(17)
C9 0.035(2) 0.050(3) 0.040(2) 0.0142(18) 0.0041(17) 0.0050(18)
C10 0.032(2) 0.045(3) 0.0369(19) 0.0047(17) 0.0071(16) 0.0083(17)
C11 0.041(2) 0.027(2) 0.066(3) 0.0080(19) 0.016(2) -0.0039(17)
C12 0.048(2) 0.019(2) 0.060(3) 0.0090(17) 0.011(2) 0.0004(17)
C13 0.051(3) 0.029(2) 0.058(3) 0.0079(18) 0.018(2) 0.0012(18)
C14 0.046(3) 0.029(2) 0.061(3) 0.0055(19) 0.005(2) 0.0040(18)
C15 0.038(2) 0.021(2) 0.057(2) 0.0029(17) 0.0058(19) 0.0013(16)
C16 0.051(3) 0.021(2) 0.060(3) 0.0041(18) 0.015(2) -0.0010(18)
C17 0.047(2) 0.026(2) 0.050(2) 0.0013(17) 0.0067(19) -0.0008(17)
C18 0.041(2) 0.026(2) 0.065(3) 0.0059(18) 0.010(2) 0.0057(17)
P1 0.0545(7) 0.0383(8) 0.0554(7) 0.0015(5) 0.0004(5) -0.0099(5)
F1 0.0598(17) 0.0426(17) 0.0697(17) -0.0026(12) -0.0021(13) -0.0031(12)
F2 0.055(2) 0.070(2) 0.148(3) -0.019(2) -0.006(2) 0.0055(15)
F3 0.125(3) 0.041(2) 0.132(3) 0.0019(18) -0.016(3) -0.0093(18)
F4 0.0620(19) 0.091(2) 0.0705(18) -0.0107(15) 0.0080(15) -0.0323(16)
F5 0.124(3) 0.103(3) 0.0532(17) 0.0107(16) -0.0059(18) -0.052(2)
F6 0.108(3) 0.078(2) 0.077(2) -0.0300(16) 0.0355(19) -0.0429(19)
C33A 0.079(11) 0.032(7) 0.046(5) 0.006(5) 0.015(7) 0.004(8)
C32A 0.076(9) 0.053(8) 0.065(6) -0.014(5) 0.017(6) -0.005(7)
C31A 0.082(10) 0.096(11) 0.060(6) -0.022(5) 0.016(6) -0.021(8)
C30A 0.079(9) 0.071(9) 0.067(6) -0.019(5) 0.006(6) -0.024(7)
C35A 0.071(9) 0.139(16) 0.056(5) 0.005(6) 0.004(5) -0.033(9)
C34A 0.092(9) 0.066(11) 0.051(4) -0.002(5) 0.008(5) -0.002(7)
C29A 0.102(11) 0.093(8) 0.052(5) -0.001(5) 0.000(6) -0.029(7)
N4A 0.067(7) 0.093(7) 0.051(5) -0.002(4) 0.002(5) -0.023(6)
C27A 0.063(6) 0.082(9) 0.037(4) 0.000(6) 0.001(4) -0.029(6)
C28A 0.055(5) 0.089(8) 0.040(5) 0.002(5) 0.003(4) -0.022(5)
C24A 0.044(4) 0.065(9) 0.032(4) -0.005(5) 0.006(3) -0.012(5)
C25A 0.058(6) 0.072(7) 0.035(6) 0.002(5) 0.011(5) -0.010(5)
C26A 0.057(6) 0.067(7) 0.034(4) -0.001(4) -0.003(4) -0.005(5)

loop_
_atom_type_symbol
_atom_type_description
_atom_type_scat_dispersion_real
_atom_type_scat_dispersion_imag
_atom_type_scat_source
C C 0.0181 0.0091 'International Tables Vol C Tables 4.2.6.8 and 6.1.1.4'
H H 0.0000 0.0000 'International Tables Vol C Tables 4.2.6.8 and 6.1.1.4'
F F 0.0727 0.0534 'International Tables Vol C Tables 4.2.6.8 and 6.1.1.4'
N N 0.0311 0.0180 'International Tables Vol C Tables 4.2.6.8 and 6.1.1.4'
P P 0.2955 0.4335 'International Tables Vol C Tables 4.2.6.8 and 6.1.1.4'

loop_
_geom_angle_atom_site_label_1
_geom_angle_atom_site_label_2
_geom_angle_atom_site_label_3
_geom_angle
_geom_angle_site_symmetry_1
_geom_angle_site_symmetry_3
C19 N3 C23 117.1(4) . .
C19 N3 C36 119.0(4) . .
C23 N3 C36 120.0(4) . .
C26 N4 C29 115.2(13) . .
C27 N4 C26 120.2(14) . .
C27 N4 C29 116.7(12) . .
N3 C19 H19 119.0 . .
C20 C19 N3 122.0(4) . .
C20 C19 H19 119.0 . .
C19 C20 H20 118.6 . .
C19 C20 C21 122.8(4) . .
C21 C20 H20 118.6 . .
C21 C21 C20 124.3(3) 4_565 .
C21 C21 C22 123.5(3) 4_565 .
C22 C21 C20 112.2(4) . .
C21 C22 H22 118.4 . .
C23 C22 C21 123.1(4) . .
C23 C22 H22 118.4 . .
N3 C23 H23 118.7 . .
C22 C23 N3 122.5(4) . .
C22 C23 H23 118.7 . .
C25 C24 C24 118.7(10) . 4_565
C25 C24 C28 114.2(15) . .
C28 C24 C24 127.2(9) . 4_565
C24 C25 H25 116.5 . .
C26 C25 C24 126.9(18) . .
C26 C25 H25 116.5 . .
N4 C26 C25 115.7(17) . .
N4 C26 H26 122.1 . .
C25 C26 H26 122.1 . .
N4 C27 H27 117.8 . .
N4 C27 C28 124.3(13) . .
C28 C27 H27 117.8 . .
C24 C28 H28 120.9 . .
C27 C28 C24 118.3(13) . .
C27 C28 H28 120.9 . .
N4 C29 H29A 108.7 . .
N4 C29 H29B 108.7 . .
H29A C29 H29B 107.6 . .
C30 C29 N4 114.4(13) . .
C30 C29 H29A 108.7 . .
C30 C29 H29B 108.7 . .
C31 C30 C29 119.8(15) . .
C31 C30 C35 117.7(17) . .
C35 C30 C29 122.5(18) . .
C30 C31 H31 118.6 . .
C30 C31 C32 122.9(16) . .
C32 C31 H31 118.6 . .
C31 C32 H32 120.4 . .
C31 C32 C33 119.2(18) . .
C33 C32 H32 120.4 . .
C32 C33 C34 116(2) . .
C36 C33 C32 127(2) . .
C36 C33 C34 115.9(19) . .
C33 C34 H34 119.6 . .
C35 C34 C33 120.9(18) . .
C35 C34 H34 119.6 . .
C30 C35 H35 118.5 . .
C34 C35 C30 122.9(19) . .
C34 C35 H35 118.5 . .
N3 C36 H36A 107.9 . .
N3 C36 H36B 107.9 . .
N3 C36 H36C 109.8 . .
N3 C36 H36D 109.8 . .
N3 C36 C33A 109.4(8) . .
C33 C36 N3 117.4(11) . .
C33 C36 H36A 107.9 . .
C33 C36 H36B 107.9 . .
H36A C36 H36B 107.2 . .
H36C C36 H36D 108.2 . .
C33A C36 H36C 109.8 . .
C33A C36 H36D 109.8 . .
C1 N1 C5 119.5(3) . .
C1 N1 C18 119.6(3) . .
C5 N1 C18 119.9(3) . .
C8 N2 C9 118.5(3) . .
C8 N2 C11 121.1(3) . .
C9 N2 C11 119.3(3) . .
N1 C1 H1 119.6 . .
C2 C1 N1 120.8(4) . .
C2 C1 H1 119.6 . .
C1 C2 H2 118.8 . .
C1 C2 C3 122.5(4) . .
C3 C2 H2 118.8 . .
C3 C3 C2 123.2(2) 4_565 .
C3 C3 C4 122.2(2) 4_565 .
C4 C3 C2 114.5(4) . .
C3 C4 H4 119.6 . .
C5 C4 C3 120.9(4) . .
C5 C4 H4 119.6 . .
N1 C5 H5 119.1 . .
C4 C5 N1 121.8(4) . .
C4 C5 H5 119.1 . .
C7 C6 C6 122.4(2) . 4_565
C7 C6 C10 116.0(4) . .
C10 C6 C6 121.5(2) . 4_565
C6 C7 H7 119.7 . .
C8 C7 C6 120.6(4) . .
C8 C7 H7 119.7 . .
N2 C8 H8 118.8 . .
C7 C8 N2 122.3(4) . .
C7 C8 H8 118.8 . .
N2 C9 H9 118.8 . .
C10 C9 N2 122.4(3) . .
C10 C9 H9 118.8 . .
C6 C10 H10 119.9 . .
C9 C10 C6 120.1(4) . .
C9 C10 H10 119.9 . .
N2 C11 H11A 109.9 . .
N2 C11 H11B 109.9 . .
N2 C11 C12 109.0(3) . .
H11A C11 H11B 108.3 . .
C12 C11 H11A 109.9 . .
C12 C11 H11B 109.9 . .
C13 C12 C11 121.0(4) . .
C17 C12 C11 119.6(4) . .
C17 C12 C13 119.2(4) . .
C12 C13 H13 119.4 . .
C12 C13 C14 121.3(4) . .
C14 C13 H13 119.4 . .
C13 C14 H14 120.9 . .
C13 C14 C15 118.3(4) . .
C15 C14 H14 120.9 . .
C14 C15 C18 118.6(4) . .
C16 C15 C14 120.9(4) . .
C16 C15 C18 120.3(4) . .
C15 C16 H16 120.2 . .
C15 C16 C17 119.6(4) . .
C17 C16 H16 120.2 . .
C12 C17 C16 120.7(4) . .
C12 C17 H17 119.7 . .
C16 C17 H17 119.7 . .
N1 C18 C15 109.4(3) . .
N1 C18 H18A 109.8 . .
N1 C18 H18B 109.8 . .
C15 C18 H18A 109.8 . .
C15 C18 H18B 109.8 . .
H18A C18 H18B 108.2 . .
F1 P1 F2 88.47(16) . .
F1 P1 F3 178.35(19) . .
F1 P1 F4 91.82(16) . .
F1 P1 F5 90.43(17) . .
F1 P1 F6 89.63(16) . .
F2 P1 F3 91.3(2) . .
F2 P1 F6 89.7(2) . .
F3 P1 F6 88.74(19) . .
F4 P1 F2 178.9(2) . .
F4 P1 F3 88.43(19) . .
F4 P1 F6 89.28(18) . .
F5 P1 F2 90.0(2) . .
F5 P1 F3 91.2(2) . .
F5 P1 F4 91.03(18) . .
F5 P1 F6 179.7(3) . .
C32A C33A C36 114.0(13) . .
C34A C33A C36 126.3(11) . .
C34A C33A C32A 119.7(14) . .
C33A C32A H32A 121.7 . .
C33A C32A C31A 116.5(14) . .
C31A C32A H32A 121.7 . .
C32A C31A H31A 118.5 . .
C30A C31A C32A 123.1(12) . .
C30A C31A H31A 118.5 . .
C31A C30A C29A 118.8(12) . .
C35A C30A C31A 117.8(12) . .
C35A C30A C29A 123.4(13) . .
C30A C35A H35A 119.4 . .
C30A C35A C34A 121.2(13) . .
C34A C35A H35A 119.4 . .
C33A C34A C35A 121.8(12) . .
C33A C34A H34A 119.1 . .
C35A C34A H34A 119.1 . .
C30A C29A H29C 109.1 . .
C30A C29A H29D 109.1 . .
H29C C29A H29D 107.9 . .
N4A C29A C30A 112.3(10) . .
N4A C29A H29C 109.1 . .
N4A C29A H29D 109.1 . .
C27A N4A C29A 119.0(11) . .
C27A N4A C26A 116.7(10) . .
C26A N4A C29A 119.0(11) . .
N4A C27A H27A 117.4 . .
N4A C27A C28A 125.1(10) . .
C28A C27A H27A 117.4 . .
C27A C28A H28A 120.2 . .
C27A C28A C24A 119.5(10) . .
C24A C28A H28A 120.2 . .
C24A C24A C28A 119.9(7) 4_565 .
C24A C24A C25A 126.1(7) 4_565 .
C25A C24A C28A 113.9(10) . .
C24A C25A H25A 118.4 . .
C26A C25A C24A 123.2(12) . .
C26A C25A H25A 118.4 . .
N4A C26A H26A 119.4 . .
C25A C26A N4A 121.2(11) . .
C25A C26A H26A 119.4 . .

loop_
_geom_bond_atom_site_label_1
_geom_bond_atom_site_label_2
_geom_bond_distance
_geom_bond_site_symmetry_2
N3 C19 1.381(6) .
N3 C23 1.391(6) .
N3 C36 1.472(6) .
N4 C26 1.384(13) .
N4 C27 1.368(14) .
N4 C29 1.468(19) .
C19 H19 0.9500 .
C19 C20 1.346(6) .
C20 H20 0.9500 .
C20 C21 1.452(6) .
C21 C21 1.389(8) 4_565
C21 C22 1.447(6) .
C22 H22 0.9500 .
C22 C23 1.328(6) .
C23 H23 0.9500 .
C24 C24 1.97(4) 4_565
C24 C25 1.423(13) .
C24 C28 1.436(13) .
C25 H25 0.9500 .
C25 C26 1.385(13) .
C26 H26 0.9500 .
C27 H27 0.9500 .
C27 C28 1.391(13) .
C28 H28 0.9500 .
C29 H29A 0.9900 .
C29 H29B 0.9900 .
C29 C30 1.46(2) .
C30 C31 1.37(2) .
C30 C35 1.38(3) .
C31 H31 0.9500 .
C31 C32 1.41(2) .
C32 H32 0.9500 .
C32 C33 1.41(3) .
C33 C34 1.46(3) .
C33 C36 1.41(3) .
C34 H34 0.9500 .
C34 C35 1.34(2) .
C35 H35 0.9500 .
C36 H36A 0.9900 .
C36 H36B 0.9900 .
C36 H36C 0.9900 .
C36 H36D 0.9900 .
C36 C33A 1.563(19) .
N1 C1 1.362(5) .
N1 C5 1.366(5) .
N1 C18 1.473(5) .
N2 C8 1.357(5) .
N2 C9 1.362(5) .
N2 C11 1.466(5) .
C1 H1 0.9500 .
C1 C2 1.347(5) .
C2 H2 0.9500 .
C2 C3 1.433(5) .
C3 C3 1.421(8) 4_565
C3 C4 1.430(5) .
C4 H4 0.9500 .
C4 C5 1.359(5) .
C5 H5 0.9500 .
C6 C6 1.445(8) 4_565
C6 C7 1.420(5) .
C6 C10 1.425(5) .
C7 H7 0.9500 .
C7 C8 1.357(5) .
C8 H8 0.9500 .
C9 H9 0.9500 .
C9 C10 1.362(6) .
C10 H10 0.9500 .
C11 H11A 0.9900 .
C11 H11B 0.9900 .
C11 C12 1.522(6) .
C12 C13 1.381(7) .
C12 C17 1.379(5) .
C13 H13 0.9500 .
C13 C14 1.396(6) .
C14 H14 0.9500 .
C14 C15 1.404(6) .
C15 C16 1.362(6) .
C15 C18 1.533(6) .
C16 H16 0.9500 .
C16 C17 1.403(6) .
C17 H17 0.9500 .
C18 H18A 0.9900 .
C18 H18B 0.9900 .
P1 F1 1.577(3) .
P1 F2 1.589(3) .
P1 F3 1.590(3) .
P1 F4 1.588(3) .
P1 F5 1.584(3) .
P1 F6 1.592(3) .
C33A C32A 1.415(17) .
C33A C34A 1.35(2) .
C32A H32A 0.9500 .
C32A C31A 1.43(2) .
C31A H31A 0.9500 .
C31A C30A 1.37(2) .
C30A C35A 1.363(17) .
C30A C29A 1.528(17) .
C35A H35A 0.9500 .
C35A C34A 1.393(16) .
C34A H34A 0.9500 .
C29A H29C 0.9900 .
C29A H29D 0.9900 .
C29A N4A 1.448(16) .
N4A C27A 1.357(12) .
N4A C26A 1.389(11) .
C27A H27A 0.9500 .
C27A C28A 1.381(12) .
C28A H28A 0.9500 .
C28A C24A 1.451(10) .
C24A C24A 1.00(3) 4_565
C24A C25A 1.432(11) .
C25A H25A 0.9500 .
C25A C26A 1.379(11) .
C26A H26A 0.9500 .

loop_
_geom_torsion_atom_site_label_1
_geom_torsion_atom_site_label_2
_geom_torsion_atom_site_label_3
_geom_torsion_atom_site_label_4
_geom_torsion
_geom_torsion_site_symmetry_1
_geom_torsion_site_symmetry_4
N3 C19 C20 C21 3.5(6) . .
N3 C36 C33A C32A -102.2(15) . .
N3 C36 C33A C34A 79.1(19) . .
N4 C27 C28 C24 0(2) . .
N4 C29 C30 C31 87.2(19) . .
N4 C29 C30 C35 -93(2) . .
C19 N3 C23 C22 3.4(6) . .
C19 N3 C36 C33 70.4(13) . .
C19 N3 C36 C33A 87.7(9) . .
C19 C20 C21 C21 174.5(3) . 4_565
C19 C20 C21 C22 -3.2(5) . .
C20 C21 C22 C23 3.3(6) . .
C21 C21 C22 C23 -174.4(3) 4_565 .
C21 C22 C23 N3 -3.7(7) . .
C23 N3 C19 C20 -3.3(6) . .
C23 N3 C36 C33 -87.0(13) . .
C23 N3 C36 C33A -69.6(9) . .
C24 C24 C25 C26 -177(2) 4_565 .
C24 C24 C28 C27 -179.4(8) 4_565 .
C24 C25 C26 N4 -8(4) . .
C25 C24 C28 C27 1(2) . .
C26 N4 C27 C28 -4(2) . .
C26 N4 C29 C30 -74(2) . .
C27 N4 C26 C25 8(3) . .
C27 N4 C29 C30 74.7(18) . .
C28 C24 C25 C26 3(3) . .
C29 N4 C26 C25 155.5(19) . .
C29 N4 C27 C28 -151.8(13) . .
C29 C30 C31 C32 -177.5(18) . .
C29 C30 C35 C34 178.9(18) . .
C30 C31 C32 C33 -3(3) . .
C31 C30 C35 C34 -2(3) . .
C31 C32 C33 C34 2(3) . .
C31 C32 C33 C36 172.8(19) . .
C32 C33 C34 C35 -1(3) . .
C32 C33 C36 N3 -72(2) . .
C32 C33 C36 C33A -139(8) . .
C33 C34 C35 C30 1(3) . .
C33 C36 C33A C32A 18(5) . .
C33 C36 C33A C34A -161(8) . .
C34 C33 C36 N3 98.7(19) . .
C34 C33 C36 C33A 32(5) . .
C35 C30 C31 C32 3(3) . .
C36 N3 C19 C20 -161.3(4) . .
C36 N3 C23 C22 161.2(4) . .
C36 C33 C34 C35 -172.6(18) . .
C36 C33A C32A C31A 179.0(13) . .
C36 C33A C34A C35A -179.9(14) . .
N1 C1 C2 C3 -0.2(5) . .
N2 C9 C10 C6 0.2(6) . .
N2 C11 C12 C13 -91.6(4) . .
N2 C11 C12 C17 83.1(5) . .
C1 N1 C5 C4 1.8(5) . .
C1 N1 C18 C15 -88.8(4) . .
C1 C2 C3 C3 -175.7(2) . 4_565
C1 C2 C3 C4 1.6(5) . .
C2 C3 C4 C5 -1.4(5) . .
C3 C3 C4 C5 176.0(2) 4_565 .
C3 C4 C5 N1 -0.3(5) . .
C5 N1 C1 C2 -1.6(5) . .
C5 N1 C18 C15 79.7(4) . .
C6 C6 C7 C8 -175.8(2) 4_565 .
C6 C6 C10 C9 176.7(2) 4_565 .
C6 C7 C8 N2 -2.0(5) . .
C7 C6 C10 C9 -2.0(5) . .
C8 N2 C9 C10 0.8(5) . .
C8 N2 C11 C12 -90.2(5) . .
C9 N2 C8 C7 0.1(5) . .
C9 N2 C11 C12 77.7(4) . .
C10 C6 C7 C8 2.9(5) . .
C11 N2 C8 C7 168.0(3) . .
C11 N2 C9 C10 -167.3(3) . .
C11 C12 C13 C14 173.4(4) . .
C11 C12 C17 C16 -173.7(4) . .
C12 C13 C14 C15 0.6(6) . .
C13 C12 C17 C16 1.1(6) . .
C13 C14 C15 C16 0.3(6) . .
C13 C14 C15 C18 -175.5(4) . .
C14 C15 C16 C17 -0.5(6) . .
C14 C15 C18 N1 93.8(4) . .
C15 C16 C17 C12 -0.2(6) . .
C16 C15 C18 N1 -82.1(5) . .
C17 C12 C13 C14 -1.3(6) . .
C18 N1 C1 C2 166.9(3) . .
C18 N1 C5 C4 -166.6(3) . .
C18 C15 C16 C17 175.2(3) . .
C33A C32A C31A C30A 2(2) . .
C32A C33A C34A C35A 1(3) . .
C32A C31A C30A C35A 0(2) . .
C32A C31A C30A C29A -176.7(14) . .
C31A C30A C35A C34A -1(2) . .
C31A C30A C29A N4A 93.6(16) . .
C30A C35A C34A C33A 0(3) . .
C30A C29A N4A C27A 76.7(15) . .
C30A C29A N4A C26A -76.8(15) . .
C35A C30A C29A N4A -82.8(18) . .
C34A C33A C32A C31A -2(2) . .
C29A C30A C35A C34A 175.6(14) . .
C29A N4A C27A C28A -160.0(11) . .
C29A N4A C26A C25A 159.3(13) . .
N4A C27A C28A C24A 5.2(17) . .
C27A N4A C26A C25A 5.2(17) . .
C27A C28A C24A C24A 179.3(7) . 4_565
C27A C28A C24A C25A -3.4(17) . .
C28A C24A C25A C26A 3(2) . .
C24A C24A C25A C26A -179.8(10) 4_565 .
C24A C25A C26A N4A -4(2) . .
C26A N4A C27A C28A -5.9(16) . .

loop_
_smtbx_masks_void_nr
_smtbx_masks_void_average_x
_smtbx_masks_void_average_y
_smtbx_masks_void_average_z
_smtbx_masks_void_volume
_smtbx_masks_void_count_electrons
1 -0.291 0.250 0.067 644.1 97.8
2 -0.692 -0.250 0.933 644.1 98.6
